data_7108323
loop_
_publ_author_name
'Hui Yang'
'Fei Wang'
'Yao Kang'
'Jian Zhang'

_publ_section_title
;
 Chiral assembly of dodecahedral cavities into porous metal-organic
 frameworks
;
_journal_name_full Chem.Commun.
_journal_page_first 9424
_journal_paper_doi 10.1039/c2cc35024f
_journal_volume 48
_journal_year 2012
_chemical_formula_moiety 'C156 H162 Cu3 N14 O86 Zn15'
_chemical_formula_sum 'C156 H162 Cu3 N14 O86 Zn15'
_chemical_formula_weight 4780.54
_chemical_name_systematic
;
?
;
_space_group_IT_number 197
_symmetry_cell_setting cubic
_symmetry_space_group_name_Hall 'I 2 2 3'
_symmetry_space_group_name_H-M 'I 2 3'
_atom_sites_solution_hydrogens geom
_atom_sites_solution_primary direct
_atom_sites_solution_secondary difmap
_audit_creation_method SHELXL-97
_cell_angle_alpha 90.00
_cell_angle_beta 90.00
_cell_angle_gamma 90.00
_cell_formula_units_Z 2
_cell_length_a 23.3483(2)
_cell_length_b 23.3483(2)
_cell_length_c 23.3483(2)
_cell_measurement_reflns_used 1547
_cell_measurement_temperature 293(2)
_cell_measurement_theta_max 27.6593
_cell_measurement_theta_min 2.7532
_cell_volume 12728.16(19)
_computing_cell_refinement 'SMART and SAINT (Siemens,1994)'
_computing_data_collection 'SMART (Siemens, 1996)'
_computing_data_reduction 'XPREP in SHELXTL (Siemens, 1994)'
_computing_molecular_graphics SHELXTL
_computing_publication_material SHELXTL
_computing_structure_refinement SHELXTL
_computing_structure_solution SHELXTL
_diffrn_ambient_temperature 293(2)
_diffrn_detector_area_resol_mean none
_diffrn_measured_fraction_theta_full 0.995
_diffrn_measured_fraction_theta_max 0.995
_diffrn_measurement_device_type 'Bruker P4'
_diffrn_measurement_method '\w scans'
_diffrn_radiation_monochromator graphite
_diffrn_radiation_source 'fine-focus sealed tube'
_diffrn_radiation_type MoK\a
_diffrn_radiation_wavelength 0.71073
_diffrn_reflns_av_R_equivalents 0.0300
_diffrn_reflns_av_sigmaI/netI 0.0597
_diffrn_reflns_limit_h_max 20
_diffrn_reflns_limit_h_min -16
_diffrn_reflns_limit_k_max 27
_diffrn_reflns_limit_k_min -15
_diffrn_reflns_limit_l_max 26
_diffrn_reflns_limit_l_min -9
_diffrn_reflns_number 5422
_diffrn_reflns_theta_full 24.98
_diffrn_reflns_theta_max 24.98
_diffrn_reflns_theta_min 2.76
_diffrn_standards_decay_% none
_diffrn_standards_interval_count none
_diffrn_standards_interval_time none
_diffrn_standards_number none
_exptl_absorpt_coefficient_mu 1.687
_exptl_absorpt_correction_T_max 0.6228
_exptl_absorpt_correction_T_min 0.6228
_exptl_absorpt_correction_type multi-scan
_exptl_absorpt_process_details 'SADABS (Sheldrick, 1996)'
_exptl_crystal_colour green
_exptl_crystal_density_diffrn 1.247
_exptl_crystal_density_method 'not measured'
_exptl_crystal_description cube
_exptl_crystal_F_000 3754
_exptl_crystal_size_max 0.31
_exptl_crystal_size_mid 0.31
_exptl_crystal_size_min 0.31
_refine_diff_density_max 0.753
_refine_diff_density_min -0.343
_refine_diff_density_rms 0.082
_refine_ls_abs_structure_details 'Flack H D (1983), Acta Cryst. A39, 876-881'
_refine_ls_abs_structure_Flack -0.01(2)
_refine_ls_extinction_method none
_refine_ls_goodness_of_fit_ref 0.994
_refine_ls_hydrogen_treatment constr
_refine_ls_matrix_type full
_refine_ls_number_parameters 158
_refine_ls_number_reflns 3479
_refine_ls_number_restraints 0
_refine_ls_restrained_S_all 0.994
_refine_ls_R_factor_all 0.0608
_refine_ls_R_factor_gt 0.0488
_refine_ls_shift/su_max 0.020
_refine_ls_shift/su_mean 0.003
_refine_ls_structure_factor_coef Fsqd
_refine_ls_weighting_details 'calc w=1/[\s^2^(Fo^2^)+(0.0710P)^2^+0.0000P] where P=(Fo^2^+2Fc^2^)/3'
_refine_ls_weighting_scheme calc
_refine_ls_wR_factor_gt 0.1173
_refine_ls_wR_factor_ref 0.1230
_reflns_number_gt 2848
_reflns_number_total 3479
_reflns_threshold_expression >2sigma(I)
_cod_data_source_file c2cc35024f.txt
_cod_data_source_block 2
_cod_original_cell_volume 12728.17(19)
_cod_original_sg_symbol_H-M I23
_cod_database_code 7108323

loop_
_symmetry_equiv_pos_as_xyz
'x, y, z'
'-x, -y, z'
'-x, y, -z'
'x, -y, -z'
'z, x, y'
'z, -x, -y'
'-z, -x, y'
'-z, x, -y'
'y, z, x'
'-y, z, -x'
'y, -z, -x'
'-y, -z, x'
'x+1/2, y+1/2, z+1/2'
'-x+1/2, -y+1/2, z+1/2'
'-x+1/2, y+1/2, -z+1/2'
'x+1/2, -y+1/2, -z+1/2'
'z+1/2, x+1/2, y+1/2'
'z+1/2, -x+1/2, -y+1/2'
'-z+1/2, -x+1/2, y+1/2'
'-z+1/2, x+1/2, -y+1/2'
'y+1/2, z+1/2, x+1/2'
'-y+1/2, z+1/2, -x+1/2'
'y+1/2, -z+1/2, -x+1/2'
'-y+1/2, -z+1/2, x+1/2'

loop_
_atom_site_label
_atom_site_type_symbol
_atom_site_fract_x
_atom_site_fract_y
_atom_site_fract_z
_atom_site_U_iso_or_equiv
_atom_site_adp_type
_atom_site_occupancy
_atom_site_symmetry_multiplicity
_atom_site_calc_flag
_atom_site_refinement_flags
Cu1 Cu 0.5000 1.0000 0.93843(4) 0.0326(2) Uani 0.50 2 d SP
Zn1 Zn 0.5000 1.0000 0.93843(4) 0.0326(2) Uani 0.50 2 d SP
Zn2 Zn 0.70604(3) 0.81759(3) 0.76031(3) 0.0461(2) Uani 1 1 d .
O1 O 0.56290(18) 0.94596(18) 0.95175(17) 0.0529(11) Uani 1 1 d .
O2 O 0.5563(2) 0.93479(18) 1.04596(17) 0.0531(11) Uani 1 1 d .
O3 O 0.6956(2) 0.83064(18) 0.84180(17) 0.0590(12) Uani 1 1 d .
O4 O 0.7394(2) 0.75647(19) 0.88191(17) 0.0568(12) Uani 1 1 d .
O5 O 0.7286(3) 0.7345(3) 1.0942(2) 0.117(3) Uani 1 1 d .
O6 O 0.6661(2) 0.7858(2) 1.1402(2) 0.0700(14) Uani 1 1 d .
O7 O 0.5000 1.0000 0.8517(2) 0.076(2) Uani 1 2 d S
O8 O 0.74587(18) 0.74587(18) 0.74587(18) 0.0432(16) Uani 1 3 d S
C1 C 0.6206(2) 0.8765(2) 0.9959(3) 0.0408(13) Uani 1 1 d .
C2 C 0.6455(2) 0.8612(2) 0.9436(3) 0.0410(14) Uani 1 1 d .
H2A H 0.6346 0.8802 0.9103 0.049 Uiso 1 1 calc R
C3 C 0.6860(2) 0.8182(2) 0.9407(2) 0.0384(12) Uani 1 1 d .
C4 C 0.7014(2) 0.7903(2) 0.9899(2) 0.0496(15) Uani 1 1 d .
H4A H 0.7290 0.7617 0.9883 0.060 Uiso 1 1 calc R
C5 C 0.6765(3) 0.8039(3) 1.0426(2) 0.0483(15) Uani 1 1 d .
C6 C 0.6362(3) 0.8463(3) 1.0444(3) 0.0503(16) Uani 1 1 d .
H6A H 0.6188 0.8551 1.0791 0.060 Uiso 1 1 calc R
C7 C 0.5767(2) 0.9232(2) 0.9984(3) 0.0404(12) Uani 1 1 d .
C8 C 0.7081(2) 0.8004(2) 0.8828(2) 0.0399(13) Uani 1 1 d .
C9 C 0.6942(3) 0.7724(3) 1.0949(3) 0.064(2) Uani 1 1 d .

loop_
_atom_site_aniso_label
_atom_site_aniso_U_11
_atom_site_aniso_U_22
_atom_site_aniso_U_33
_atom_site_aniso_U_23
_atom_site_aniso_U_13
_atom_site_aniso_U_12
Cu1 0.0341(5) 0.0269(4) 0.0368(5) 0.000 0.000 0.0034(4)
Zn1 0.0341(5) 0.0269(4) 0.0368(5) 0.000 0.000 0.0034(4)
Zn2 0.0315(4) 0.0649(5) 0.0421(4) 0.0149(4) 0.0008(3) 0.0028(3)
O1 0.057(3) 0.056(3) 0.046(3) 0.013(2) 0.004(2) 0.024(2)
O2 0.067(3) 0.046(3) 0.047(3) 0.003(2) 0.007(2) 0.021(2)
O3 0.079(3) 0.058(3) 0.040(2) 0.014(2) 0.012(2) 0.019(2)
O4 0.072(3) 0.054(3) 0.045(3) -0.007(2) -0.001(2) 0.028(2)
O5 0.136(6) 0.144(6) 0.072(4) 0.020(4) 0.000(4) 0.100(5)
O6 0.093(4) 0.065(3) 0.052(3) 0.014(2) -0.013(3) 0.022(3)
O7 0.127(6) 0.062(4) 0.038(3) 0.000 0.000 0.026(5)
O8 0.0432(16) 0.0432(16) 0.0432(16) 0.0006(18) 0.0006(18) 0.0006(18)
C1 0.046(3) 0.041(3) 0.036(3) 0.002(3) 0.001(3) 0.011(2)
C2 0.049(4) 0.035(3) 0.038(3) 0.018(3) -0.001(3) 0.014(3)
C3 0.038(3) 0.046(3) 0.032(3) 0.002(3) 0.008(2) 0.011(3)
C4 0.050(3) 0.052(4) 0.046(4) 0.000(3) 0.006(3) 0.023(3)
C5 0.064(4) 0.049(4) 0.032(3) 0.003(3) -0.004(3) 0.017(3)
C6 0.070(4) 0.049(4) 0.033(3) -0.003(3) 0.011(3) 0.007(3)
C7 0.040(3) 0.038(3) 0.043(3) 0.007(3) 0.008(3) 0.008(2)
C8 0.031(3) 0.043(3) 0.046(3) 0.005(3) 0.010(3) 0.001(3)
C9 0.073(5) 0.079(5) 0.038(4) 0.008(3) -0.004(3) 0.029(4)

loop_
_atom_type_symbol
_atom_type_description
_atom_type_scat_dispersion_real
_atom_type_scat_dispersion_imag
_atom_type_scat_source
C C 0.0033 0.0016 'International Tables Vol C Tables 4.2.6.8 and 6.1.1.4'
H H 0.0000 0.0000 'International Tables Vol C Tables 4.2.6.8 and 6.1.1.4'
N N 0.0061 0.0033 'International Tables Vol C Tables 4.2.6.8 and 6.1.1.4'
O O 0.0106 0.0060 'International Tables Vol C Tables 4.2.6.8 and 6.1.1.4'
Zn Zn 0.2839 1.4301 'International Tables Vol C Tables 4.2.6.8 and 6.1.1.4'
Cu Cu 0.3201 1.2651 'International Tables Vol C Tables 4.2.6.8 and 6.1.1.4'

loop_
_geom_angle_atom_site_label_1
_geom_angle_atom_site_label_2
_geom_angle_atom_site_label_3
_geom_angle
_geom_angle_site_symmetry_1
_geom_angle_site_symmetry_3
O1 Cu1 O1 161.7(2) . 2_675
O1 Cu1 O7 99.13(12) . .
O1 Cu1 O7 99.13(12) 2_675 .
O1 Cu1 O2 88.23(18) . 4_577
O1 Cu1 O2 88.53(18) 2_675 4_577
O7 Cu1 O2 100.27(12) . 4_577
O1 Cu1 O2 88.53(18) . 3_657
O1 Cu1 O2 88.23(18) 2_675 3_657
O7 Cu1 O2 100.27(12) . 3_657
O2 Cu1 O2 159.5(2) 4_577 3_657
O1 Cu1 Zn1 80.87(12) . 3_657
O1 Cu1 Zn1 80.87(12) 2_675 3_657
O7 Cu1 Zn1 180.000(1) . 3_657
O2 Cu1 Zn1 79.73(12) 4_577 3_657
O2 Cu1 Zn1 79.73(12) 3_657 3_657
O1 Cu1 Cu1 80.87(12) . 3_657
O1 Cu1 Cu1 80.87(12) 2_675 3_657
O7 Cu1 Cu1 180.000(1) . 3_657
O2 Cu1 Cu1 79.73(12) 4_577 3_657
O2 Cu1 Cu1 79.73(12) 3_657 3_657
Zn1 Cu1 Cu1 0.0 3_657 3_657
O6 Zn2 O3 114.7(2) 18_466 .
O6 Zn2 O8 117.2(3) 18_466 .
O3 Zn2 O8 111.42(16) . .
O6 Zn2 O4 100.9(2) 18_466 9
O3 Zn2 O4 101.47(19) . 9
O8 Zn2 O4 109.12(17) . 9
C7 O1 Cu1 127.0(3) . .
C7 O2 Zn1 124.7(4) . 3_657
C7 O2 Cu1 124.7(4) . 3_657
Zn1 O2 Cu1 0.00(5) 3_657 3_657
C8 O3 Zn2 130.2(4) . .
C8 O4 Zn2 130.0(4) . 5
C9 O6 Zn2 115.0(4) . 24_665
Zn2 O8 Zn2 110.19(19) 5 9
Zn2 O8 Zn2 110.19(19) 5 .
Zn2 O8 Zn2 110.19(19) 9 .
C6 C1 C2 118.4(5) . .
C6 C1 C7 121.2(6) . .
C2 C1 C7 120.4(5) . .
C3 C2 C1 120.9(5) . .
C3 C2 H2A 119.5 . .
C1 C2 H2A 119.5 . .
C4 C3 C2 118.9(5) . .
C4 C3 C8 122.3(5) . .
C2 C3 C8 118.6(5) . .
C3 C4 C5 121.5(5) . .
C3 C4 H4A 119.2 . .
C5 C4 H4A 119.2 . .
C6 C5 C4 118.5(5) . .
C6 C5 C9 121.8(5) . .
C4 C5 C9 119.7(5) . .
C5 C6 C1 121.7(5) . .
C5 C6 H6A 119.1 . .
C1 C6 H6A 119.1 . .
O2 C7 O1 126.0(5) . .
O2 C7 C1 117.2(5) . .
O1 C7 C1 116.7(5) . .
O3 C8 O4 126.5(5) . .
O3 C8 C3 117.5(5) . .
O4 C8 C3 116.0(5) . .
O5 C9 O6 122.4(6) . .
O5 C9 C5 123.0(6) . .
O6 C9 C5 114.4(6) . .

loop_
_geom_bond_atom_site_label_1
_geom_bond_atom_site_label_2
_geom_bond_distance
_geom_bond_site_symmetry_2
Cu1 O1 1.961(4) .
Cu1 O1 1.961(4) 2_675
Cu1 O7 2.026(6) .
Cu1 O2 2.045(4) 4_577
Cu1 O2 2.045(4) 3_657
Cu1 Zn1 2.8753(16) 3_657
Cu1 Cu1 2.8753(16) 3_657
Zn2 O6 1.916(4) 18_466
Zn2 O3 1.942(4) .
Zn2 O8 1.945(2) .
Zn2 O4 1.970(4) 9
O1 C7 1.254(7) .
O2 C7 1.237(7) .
O2 Zn1 2.045(4) 3_657
O2 Cu1 2.045(4) 3_657
O3 C8 1.224(7) .
O4 C8 1.260(7) .
O4 Zn2 1.970(4) 5
O5 C9 1.195(8) .
O6 C9 1.282(8) .
O6 Zn2 1.916(4) 24_665
O8 Zn2 1.945(2) 5
O8 Zn2 1.945(2) 9
C1 C6 1.383(8) .
C1 C2 1.398(8) .
C1 C7 1.498(7) .
C2 C3 1.382(7) .
C2 H2A 0.9300 .
C3 C4 1.369(8) .
C3 C8 1.505(8) .
C4 C5 1.398(8) .
C4 H4A 0.9300 .
C5 C6 1.367(8) .
C5 C9 1.484(8) .
C6 H6A 0.9300 .

loop_
_platon_squeeze_void_nr
_platon_squeeze_void_average_x
_platon_squeeze_void_average_y
_platon_squeeze_void_average_z
_platon_squeeze_void_volume
_platon_squeeze_void_count_electrons
1 -0.020 -0.004 -0.001 7976.4 982.0
